data_4313488
loop_
_publ_author_name
'Partha Sarathi Mukherjee'
'Sanjit Konar'
'Ennio Zangrando'
'Talal Mallah'
'Joan Ribas'
'Nirmalendu Ray Chaudhuri'

_publ_section_title
;
 Structural Analyses and Magnetic Properties of 3D Coordination Polymeric
 Networks of Nickel(II) Maleate and Manganese(II) Adipate with the
 Flexible 1,2-Bis(4-pyridyl)ethane Ligand
;
_journal_name_full 'Inorganic Chemistry'
_journal_page_first 2695
_journal_page_last 2703
_journal_paper_doi 10.1021/ic026150n
_journal_volume 42
_journal_year 2003
_chemical_formula_moiety '(C4 H2 O4 2-)2 (Ni 2+)3 (C12 H12 N2)4 (H2 O)4 (N O3 1-)2 (H2 O)'
_chemical_formula_sum 'C56 H62 N10 Ni3 O19'
_chemical_formula_weight 1355.29
_chemical_name_systematic
;
 catena-bis-maleate-tetra-[1,2-(bis-pyridine)-ethane]-tetra-aqua-trinichel(II)
 bisnitrate solvated
;
_space_group_IT_number 15
_symmetry_cell_setting monoclinic
_symmetry_space_group_name_Hall '-C 2yc'
_symmetry_space_group_name_H-M 'C 1 2/c 1'
_atom_sites_solution_hydrogens geom
_atom_sites_solution_primary direct
_atom_sites_solution_secondary difmap
_audit_creation_method SHELXL-97
_cell_angle_alpha 90.00
_cell_angle_beta 117.26(2)
_cell_angle_gamma 90.00
_cell_formula_units_Z 4
_cell_length_a 30.955(4)
_cell_length_b 12.705(3)
_cell_length_c 17.058(5)
_cell_measurement_temperature 293(2)
_cell_volume 5964(3)
_computing_cell_refinement 'Mosflm (Acta Cryst. D50, 760, 1994)'
_computing_data_collection 'Nonius Xpress'
_computing_data_reduction 'Mosflm (Acta Cryst. D50, 760, 1994)'
_computing_molecular_graphics 'Ortep3/windows (Farrugia,1997)'
_computing_publication_material 'Wingx 1.64.02 (Farrugia, 1999)'
_computing_structure_refinement 'Shelxl-97 (Sheldrick, 1997)'
_computing_structure_solution 'Shelxs-97 (Sheldrick, 1990)'
_diffrn_ambient_temperature 293(2)
_diffrn_measured_fraction_theta_full 0.999
_diffrn_measured_fraction_theta_max 0.999
_diffrn_measurement_device_type 'image plate dip1030'
_diffrn_measurement_method 'laser scanner'
_diffrn_radiation_monochromator graphite
_diffrn_radiation_source 'fine-focus sealed tube'
_diffrn_radiation_type mok\a
_diffrn_radiation_wavelength 0.71073
_diffrn_reflns_av_R_equivalents 0.0768
_diffrn_reflns_av_sigmaI/netI 0.1023
_diffrn_reflns_limit_h_max 38
_diffrn_reflns_limit_h_min -38
_diffrn_reflns_limit_k_max 15
_diffrn_reflns_limit_k_min -15
_diffrn_reflns_limit_l_max 21
_diffrn_reflns_limit_l_min -21
_diffrn_reflns_number 12092
_diffrn_reflns_theta_full 26.37
_diffrn_reflns_theta_max 26.37
_diffrn_reflns_theta_min 2.40
_exptl_absorpt_coefficient_mu 1.020
_exptl_absorpt_correction_T_max 1.1094
_exptl_absorpt_correction_T_min 0.4770
_exptl_absorpt_correction_type refdelf
_exptl_absorpt_process_details
;
Parkin S,Moezzi B & Hope H, (1995) J. Appl. Cryst. 28, 53-56
Cubic fit to sin(theta)/lambda - 24 parameters
;
_exptl_crystal_colour pale_green
_exptl_crystal_density_diffrn 1.510
_exptl_crystal_density_method 'not measured'
_exptl_crystal_F_000 2816
_exptl_crystal_size_max 0.50
_exptl_crystal_size_mid 0.35
_exptl_crystal_size_min 0.30
_refine_diff_density_max 0.638
_refine_diff_density_min -0.246
_refine_diff_density_rms 0.064
_refine_ls_extinction_method none
_refine_ls_goodness_of_fit_ref 0.994
_refine_ls_hydrogen_treatment mixed
_refine_ls_matrix_type full
_refine_ls_number_parameters 415
_refine_ls_number_reflns 6095
_refine_ls_number_restraints 6
_refine_ls_restrained_S_all 0.995
_refine_ls_R_factor_all 0.1053
_refine_ls_R_factor_gt 0.0540
_refine_ls_shift/su_max 0.000
_refine_ls_shift/su_mean 0.000
_refine_ls_structure_factor_coef Fsqd
_refine_ls_weighting_details 'calc w=1/[\s^2^(Fo^2^)+(0.0613P)^2^] where P=(Fo^2^+2Fc^2^)/3'
_refine_ls_weighting_scheme calc
_refine_ls_wR_factor_gt 0.1213
_refine_ls_wR_factor_ref 0.1448
_reflns_number_gt 3160
_reflns_number_total 6095
_reflns_threshold_expression >2sigma(I)
_cod_data_source_file ic026150n_1.cif
_cod_data_source_block complex-1
_cod_original_cell_volume 5963(2)
_cod_database_code 4313488

loop_
_symmetry_equiv_pos_as_xyz
'x, y, z'
'-x, y, -z+1/2'
'x+1/2, y+1/2, z'
'-x+1/2, y+1/2, -z+1/2'
'-x, -y, -z'
'x, -y, z-1/2'
'-x+1/2, -y+1/2, -z'
'x+1/2, -y+1/2, z-1/2'

loop_
_atom_site_label
_atom_site_type_symbol
_atom_site_fract_x
_atom_site_fract_y
_atom_site_fract_z
_atom_site_U_iso_or_equiv
_atom_site_adp_type
_atom_site_occupancy
_atom_site_symmetry_multiplicity
_atom_site_calc_flag
_atom_site_refinement_flags
_atom_site_disorder_assembly
_atom_site_disorder_group
Ni2 Ni 0.34981(2) 0.68156(4) 0.25170(4) 0.0533(2) Uani 1 1 d . . .
N1 N 0.32487(15) 0.5446(3) 0.1731(3) 0.0563(10) Uani 1 1 d . . .
N2 N 0.27625(15) 0.7101(3) 0.2143(3) 0.0600(11) Uani 1 1 d . . .
N3 N 0.37104(15) 0.8201(3) 0.3286(3) 0.0579(10) Uani 1 1 d . . .
C1 C 0.3376(2) 0.4476(4) 0.2039(4) 0.0650(14) Uani 1 1 d . . .
H1 H 0.3581 0.4392 0.2639 0.078 Uiso 1 1 calc R . .
C2 C 0.3220(2) 0.3583(4) 0.1520(4) 0.0744(16) Uani 1 1 d . . .
H2 H 0.3327 0.2922 0.1768 0.089 Uiso 1 1 calc R . .
C3 C 0.2904(2) 0.3677(4) 0.0627(4) 0.0710(15) Uani 1 1 d . . .
C4 C 0.2754(2) 0.4682(4) 0.0313(4) 0.0787(17) Uani 1 1 d . . .
H4 H 0.2533 0.4788 -0.0276 0.094 Uiso 1 1 calc R . .
C5 C 0.2934(2) 0.5525(4) 0.0877(4) 0.0700(15) Uani 1 1 d . . .
H5 H 0.2830 0.6194 0.0648 0.084 Uiso 1 1 calc R . .
C6 C 0.2522(2) 0.6460(4) 0.2440(4) 0.0677(14) Uani 1 1 d . . .
H6 H 0.2701 0.5983 0.2884 0.081 Uiso 1 1 calc R . .
C7 C 0.2025(2) 0.6477(4) 0.2118(4) 0.0664(14) Uani 1 1 d . . .
H7 H 0.1880 0.6033 0.2362 0.080 Uiso 1 1 calc R . .
C8 C 0.17430(19) 0.7137(4) 0.1444(4) 0.0626(13) Uani 1 1 d . . .
C9 C 0.1988(2) 0.7828(4) 0.1145(4) 0.0756(16) Uani 1 1 d . . .
H9 H 0.1815 0.8316 0.0705 0.091 Uiso 1 1 calc R . .
C10 C 0.2483(2) 0.7777(4) 0.1506(4) 0.0773(17) Uani 1 1 d . . .
H10 H 0.2637 0.8243 0.1295 0.093 Uiso 1 1 calc R . .
C11 C 0.3479(2) 0.8514(4) 0.3748(4) 0.0714(15) Uani 1 1 d . . .
H11 H 0.3241 0.8073 0.3756 0.086 Uiso 1 1 calc R . .
C12 C 0.3571(2) 0.9439(4) 0.4205(4) 0.0713(15) Uani 1 1 d . . .
H12 H 0.3402 0.9604 0.4521 0.086 Uiso 1 1 calc R . .
C13 C 0.39137(19) 1.0131(4) 0.4202(3) 0.0627(13) Uani 1 1 d . . .
C14 C 0.4156(2) 0.9799(4) 0.3737(4) 0.0678(14) Uani 1 1 d . . .
H14 H 0.4397 1.0224 0.3723 0.081 Uiso 1 1 calc R . .
C15 C 0.40479(19) 0.8853(4) 0.3296(4) 0.0637(14) Uani 1 1 d . . .
H15 H 0.4219 0.8662 0.2990 0.076 Uiso 1 1 calc R . .
C21 C 0.2719(2) 0.2735(4) -0.0002(4) 0.0816(17) Uani 1 1 d . . .
H21A H 0.2641 0.2963 -0.0596 0.098 Uiso 1 1 calc R . .
H21B H 0.2973 0.2208 0.0174 0.098 Uiso 1 1 calc R . .
C22 C 0.11955(19) 0.7109(4) 0.1026(4) 0.0712(15) Uani 1 1 d . . .
H22A H 0.1067 0.7772 0.0729 0.085 Uiso 1 1 calc R . .
H22B H 0.1094 0.7027 0.1484 0.085 Uiso 1 1 calc R . .
C23 C 0.4017(2) 1.1207(4) 0.4639(4) 0.0724(15) Uani 1 1 d . . .
H23A H 0.4365 1.1302 0.4972 0.087 Uiso 1 1 calc R . .
H23B H 0.3881 1.1236 0.5050 0.087 Uiso 1 1 calc R . .
O1W O 0.42103(12) 0.6478(3) 0.2779(2) 0.0670(9) Uani 1 1 d D . .
H1W1 H 0.4319(18) 0.668(4) 0.238(3) 0.101 Uiso 1 1 d D . .
H2W1 H 0.4463(14) 0.619(4) 0.327(2) 0.101 Uiso 1 1 d D . .
O2W O 0.34825(14) 0.7568(3) 0.1393(2) 0.0655(9) Uani 1 1 d D . .
H2W2 H 0.3494(18) 0.8303(15) 0.135(4) 0.098 Uiso 1 1 d D . .
H1W2 H 0.3758(14) 0.730(3) 0.138(4) 0.098 Uiso 1 1 d D . .
Ni1 Ni 0.5000 0.5000 0.5000 0.0546(3) Uani 1 2 d S . .
N4 N 0.49292(15) 0.3645(3) 0.4251(3) 0.0569(10) Uani 1 1 d . . .
C16 C 0.5146(2) 0.2731(4) 0.4610(4) 0.0697(15) Uani 1 1 d . . .
H16 H 0.5323 0.2695 0.5220 0.084 Uiso 1 1 calc R . .
C17 C 0.5122(2) 0.1844(4) 0.4130(4) 0.0738(16) Uani 1 1 d . . .
H17 H 0.5292 0.1240 0.4413 0.089 Uiso 1 1 calc R . .
C18 C 0.4846(2) 0.1856(4) 0.3229(4) 0.0684(15) Uani 1 1 d . . .
C19 C 0.4599(2) 0.2786(4) 0.2838(4) 0.0733(16) Uani 1 1 d . . .
H19 H 0.4398 0.2821 0.2233 0.088 Uiso 1 1 calc R . .
C20 C 0.4662(2) 0.3652(4) 0.3372(4) 0.0650(14) Uani 1 1 d . . .
H20 H 0.4508 0.4276 0.3105 0.078 Uiso 1 1 calc R . .
C24 C 0.4806(3) 0.0920(4) 0.2653(5) 0.093(2) Uani 1 1 d . . .
H24A H 0.4489 0.0923 0.2143 0.111 Uiso 1 1 calc R . .
H24B H 0.4834 0.0278 0.2981 0.111 Uiso 1 1 calc R . .
O1 O 0.42864(12) 0.5293(2) 0.4185(2) 0.0606(9) Uani 1 1 d . . .
O2 O 0.35657(12) 0.6070(3) 0.3647(2) 0.0583(8) Uani 1 1 d . . .
O3 O 0.43233(15) 0.3216(3) 0.6171(3) 0.0952(13) Uani 1 1 d . . .
O4 O 0.48258(13) 0.4081(3) 0.5808(2) 0.0669(9) Uani 1 1 d . . .
C25 C 0.3926(2) 0.5661(4) 0.4265(3) 0.0567(12) Uani 1 1 d . . .
C26 C 0.3917(2) 0.5607(4) 0.5131(4) 0.0679(15) Uani 1 1 d . . .
H26 H 0.3723 0.6113 0.5208 0.082 Uiso 1 1 calc R . .
C27 C 0.41373(19) 0.4966(4) 0.5803(4) 0.0668(14) Uani 1 1 d . . .
H27 H 0.4087 0.5120 0.6288 0.080 Uiso 1 1 calc R . .
C28 C 0.4452(2) 0.4041(4) 0.5918(3) 0.0632(13) Uani 1 1 d . . .
N5 N 0.3504(2) 1.0218(4) 0.1421(4) 0.0922(17) Uani 1 1 d . . .
O51 O 0.3184(2) 0.9792(4) 0.1565(4) 0.1202(18) Uani 1 1 d . . .
O52 O 0.3563(2) 1.1158(4) 0.1503(4) 0.134(2) Uani 1 1 d . . .
O53 O 0.3761(2) 0.9648(4) 0.1225(4) 0.134(2) Uani 1 1 d . . .
O3W O 0.4903(4) 0.8043(8) 0.2817(11) 0.166(6) Uani 0.50 1 d P . .

loop_
_atom_site_aniso_label
_atom_site_aniso_U_11
_atom_site_aniso_U_22
_atom_site_aniso_U_33
_atom_site_aniso_U_23
_atom_site_aniso_U_13
_atom_site_aniso_U_12
Ni2 0.0570(4) 0.0471(3) 0.0547(4) -0.0008(3) 0.0246(3) -0.0004(3)
N1 0.057(3) 0.047(2) 0.061(3) 0.0007(19) 0.024(2) -0.0029(19)
N2 0.057(3) 0.053(2) 0.061(3) 0.000(2) 0.020(2) 0.001(2)
N3 0.061(3) 0.051(2) 0.063(3) -0.001(2) 0.030(2) -0.002(2)
C1 0.072(4) 0.056(3) 0.064(4) -0.004(3) 0.029(3) -0.005(3)
C2 0.087(4) 0.055(3) 0.069(4) -0.004(3) 0.025(3) -0.002(3)
C3 0.071(4) 0.058(3) 0.076(4) -0.019(3) 0.027(3) -0.011(3)
C4 0.079(4) 0.062(3) 0.069(4) -0.009(3) 0.011(3) -0.002(3)
C5 0.073(4) 0.051(3) 0.071(4) 0.003(3) 0.020(3) 0.003(3)
C6 0.067(4) 0.066(3) 0.071(4) 0.011(3) 0.032(3) 0.004(3)
C7 0.065(4) 0.066(3) 0.075(4) 0.006(3) 0.038(3) -0.003(3)
C8 0.060(3) 0.057(3) 0.071(4) 0.003(3) 0.029(3) 0.008(3)
C9 0.072(4) 0.065(3) 0.090(4) 0.023(3) 0.037(4) 0.013(3)
C10 0.074(4) 0.060(3) 0.106(5) 0.021(3) 0.049(4) 0.009(3)
C11 0.081(4) 0.070(3) 0.072(4) -0.007(3) 0.042(3) -0.015(3)
C12 0.079(4) 0.072(4) 0.071(4) -0.011(3) 0.041(3) -0.007(3)
C13 0.062(3) 0.061(3) 0.060(3) 0.000(3) 0.024(3) 0.001(3)
C14 0.069(4) 0.065(3) 0.075(4) -0.010(3) 0.038(3) -0.013(3)
C15 0.067(3) 0.059(3) 0.076(4) -0.006(3) 0.043(3) -0.004(3)
C21 0.089(5) 0.072(4) 0.091(4) -0.008(3) 0.048(4) -0.014(3)
C22 0.062(4) 0.064(3) 0.087(4) 0.013(3) 0.034(3) 0.013(3)
C23 0.073(4) 0.068(3) 0.071(4) -0.014(3) 0.029(3) -0.009(3)
O1W 0.062(2) 0.083(2) 0.058(2) 0.0067(19) 0.0295(19) 0.0058(19)
O2W 0.078(3) 0.055(2) 0.065(2) 0.0031(18) 0.034(2) -0.0008(18)
Ni1 0.0578(6) 0.0570(5) 0.0512(5) 0.0040(4) 0.0269(5) 0.0030(4)
N4 0.061(3) 0.049(2) 0.068(3) 0.004(2) 0.035(2) 0.001(2)
C16 0.072(4) 0.062(3) 0.072(4) 0.010(3) 0.031(3) 0.004(3)
C17 0.079(4) 0.059(3) 0.087(5) 0.012(3) 0.042(4) 0.009(3)
C18 0.080(4) 0.052(3) 0.086(4) 0.004(3) 0.049(4) -0.002(3)
C19 0.091(4) 0.076(4) 0.063(4) -0.008(3) 0.044(3) -0.001(3)
C20 0.075(4) 0.062(3) 0.063(4) 0.004(3) 0.035(3) 0.005(3)
C24 0.136(6) 0.061(3) 0.117(5) -0.011(3) 0.089(5) -0.013(4)
O1 0.064(2) 0.068(2) 0.054(2) 0.0021(16) 0.0304(19) 0.0075(18)
O2 0.054(2) 0.062(2) 0.055(2) 0.0111(17) 0.0224(18) 0.0045(16)
O3 0.088(3) 0.094(3) 0.107(3) 0.030(3) 0.047(3) -0.008(2)
O4 0.077(3) 0.066(2) 0.071(2) 0.0130(18) 0.045(2) 0.0072(19)
C25 0.058(3) 0.057(3) 0.057(3) -0.006(3) 0.027(3) -0.006(3)
C26 0.068(4) 0.086(4) 0.058(3) 0.004(3) 0.036(3) 0.010(3)
C27 0.070(4) 0.081(4) 0.056(3) 0.003(3) 0.034(3) 0.001(3)
C28 0.071(4) 0.069(3) 0.046(3) 0.004(2) 0.024(3) -0.005(3)
N5 0.119(5) 0.065(4) 0.077(4) 0.006(3) 0.031(4) 0.001(3)
O51 0.107(4) 0.104(4) 0.122(4) 0.012(3) 0.029(4) -0.008(3)
O52 0.167(5) 0.058(3) 0.182(6) 0.007(3) 0.084(5) 0.009(3)
O53 0.222(7) 0.083(3) 0.126(5) -0.009(3) 0.106(5) 0.027(4)
O3W 0.118(9) 0.104(7) 0.31(2) 0.020(10) 0.131(11) 0.033(7)

loop_
_atom_type_symbol
_atom_type_description
_atom_type_scat_dispersion_real
_atom_type_scat_dispersion_imag
_atom_type_scat_source
C C 0.0033 0.0016 'International Tables Vol C Tables 4.2.6.8 and 6.1.1.4'
H H 0.0000 0.0000 'International Tables Vol C Tables 4.2.6.8 and 6.1.1.4'
O O 0.0106 0.0060 'International Tables Vol C Tables 4.2.6.8 and 6.1.1.4'
Ni Ni 0.3393 1.1124 'International Tables Vol C Tables 4.2.6.8 and 6.1.1.4'
N N 0.0061 0.0033 'International Tables Vol C Tables 4.2.6.8 and 6.1.1.4'

loop_
_geom_angle_atom_site_label_1
_geom_angle_atom_site_label_2
_geom_angle_atom_site_label_3
_geom_angle
_geom_angle_site_symmetry_1
_geom_angle_site_symmetry_3
_geom_angle_publ_flag
O2 Ni2 O1W 93.46(14) . . ?
O2 Ni2 N2 89.71(15) . . ?
O1W Ni2 N2 175.02(15) . . ?
O2 Ni2 N3 86.17(14) . . ?
O1W Ni2 N3 92.34(16) . . ?
N2 Ni2 N3 91.71(16) . . ?
O2 Ni2 N1 93.76(15) . . ?
O1W Ni2 N1 90.56(15) . . ?
N2 Ni2 N1 85.39(16) . . ?
N3 Ni2 N1 177.11(16) . . ?
O2 Ni2 O2W 175.95(14) . . ?
O1W Ni2 O2W 82.55(14) . . ?
N2 Ni2 O2W 94.33(16) . . ?
N3 Ni2 O2W 93.32(15) . . ?
N1 Ni2 O2W 86.96(15) . . ?
C1 N1 C5 116.0(4) . . ?
C1 N1 Ni2 123.8(4) . . ?
C5 N1 Ni2 120.2(3) . . ?
C10 N2 C6 115.3(5) . . ?
C10 N2 Ni2 124.3(4) . . ?
C6 N2 Ni2 119.4(3) . . ?
C15 N3 C11 115.9(4) . . ?
C15 N3 Ni2 123.1(3) . . ?
C11 N3 Ni2 120.8(4) . . ?
N1 C1 C2 123.7(5) . . ?
C1 C2 C3 119.7(5) . . ?
C4 C3 C2 116.7(5) . . ?
C4 C3 C21 119.9(5) . . ?
C2 C3 C21 123.4(5) . . ?
C5 C4 C3 119.4(6) . . ?
N1 C5 C4 124.4(5) . . ?
N2 C6 C7 123.3(5) . . ?
C8 C7 C6 120.7(5) . . ?
C7 C8 C9 116.6(5) . . ?
C7 C8 C22 122.0(5) . . ?
C9 C8 C22 121.4(5) . . ?
C10 C9 C8 119.2(5) . . ?
N2 C10 C9 124.7(5) . . ?
N3 C11 C12 124.0(5) . . ?
C11 C12 C13 120.4(5) . . ?
C12 C13 C14 115.3(5) . . ?
C12 C13 C23 124.0(5) . . ?
C14 C13 C23 120.6(5) . . ?
C15 C14 C13 121.4(5) . . ?
N3 C15 C14 123.0(5) . . ?
C21 C21 C3 111.0(6) 7 . ?
C8 C22 C23 112.1(4) . 4_545 ?
C13 C23 C22 112.8(5) . 4 ?
O1 Ni1 O1 180.00(14) 5_666 . ?
O1 Ni1 O4 91.47(14) 5_666 5_666 ?
O1 Ni1 O4 88.53(14) . 5_666 ?
O1 Ni1 O4 88.53(14) 5_666 . ?
O1 Ni1 O4 91.47(14) . . ?
O4 Ni1 O4 180.00(19) 5_666 . ?
O1 Ni1 N4 92.51(15) 5_666 . ?
O1 Ni1 N4 87.49(15) . . ?
O4 Ni1 N4 92.56(14) 5_666 . ?
O4 Ni1 N4 87.44(14) . . ?
O1 Ni1 N4 87.49(15) 5_666 5_666 ?
O1 Ni1 N4 92.51(15) . 5_666 ?
O4 Ni1 N4 87.44(14) 5_666 5_666 ?
O4 Ni1 N4 92.56(14) . 5_666 ?
N4 Ni1 N4 180.0(2) . 5_666 ?
C20 N4 C16 116.1(4) . . ?
C20 N4 Ni1 121.0(3) . . ?
C16 N4 Ni1 122.9(4) . . ?
N4 C16 C17 124.0(5) . . ?
C16 C17 C18 119.5(5) . . ?
C17 C18 C19 117.8(5) . . ?
C17 C18 C24 122.8(5) . . ?
C19 C18 C24 119.4(6) . . ?
C20 C19 C18 118.4(5) . . ?
N4 C20 C19 124.0(5) . . ?
C18 C24 C24 112.6(5) . 2_655 ?
C25 O1 Ni1 136.5(3) . . ?
C25 O2 Ni2 130.5(3) . . ?
C28 O4 Ni1 131.7(3) . . ?
O2 C25 O1 123.5(5) . . ?
O2 C25 C26 116.2(5) . . ?
O1 C25 C26 120.2(5) . . ?
C27 C26 C25 130.9(5) . . ?
C26 C27 C28 130.9(5) . . ?
O4 C28 O3 122.7(5) . . ?
O4 C28 C27 122.9(5) . . ?
O3 C28 C27 114.4(5) . . ?
O52 N5 O53 122.1(7) . . ?
O52 N5 O51 119.9(7) . . ?
O53 N5 O51 117.9(6) . . ?

loop_
_geom_bond_atom_site_label_1
_geom_bond_atom_site_label_2
_geom_bond_distance
_geom_bond_site_symmetry_2
_geom_bond_publ_flag
Ni2 O2 2.070(3) . ?
Ni2 O1W 2.084(3) . ?
Ni2 N2 2.096(4) . ?
Ni2 N3 2.113(4) . ?
Ni2 N1 2.115(4) . ?
Ni2 O2W 2.123(4) . ?
N1 C1 1.327(6) . ?
N1 C5 1.334(6) . ?
N2 C10 1.344(7) . ?
N2 C6 1.348(6) . ?
N3 C15 1.328(6) . ?
N3 C11 1.346(6) . ?
C1 C2 1.384(7) . ?
C2 C3 1.388(8) . ?
C3 C4 1.379(7) . ?
C3 C21 1.533(7) . ?
C4 C5 1.376(7) . ?
C6 C7 1.377(7) . ?
C7 C8 1.367(7) . ?
C8 C9 1.400(7) . ?
C8 C22 1.508(7) . ?
C9 C10 1.366(7) . ?
C11 C12 1.367(7) . ?
C12 C13 1.380(7) . ?
C13 C14 1.383(7) . ?
C13 C23 1.519(7) . ?
C14 C15 1.376(7) . ?
C21 C21 1.486(10) 7 ?
C22 C23 1.532(7) 4_545 ?
C23 C22 1.532(7) 4 ?
Ni1 O1 2.034(3) 5_666 ?
Ni1 O1 2.034(3) . ?
Ni1 O4 2.058(3) 5_666 ?
Ni1 O4 2.058(3) . ?
Ni1 N4 2.095(4) . ?
Ni1 N4 2.095(4) 5_666 ?
N4 C20 1.340(6) . ?
N4 C16 1.340(6) . ?
C16 C17 1.374(7) . ?
C17 C18 1.375(8) . ?
C18 C19 1.399(7) . ?
C18 C24 1.511(7) . ?
C19 C20 1.385(7) . ?
C24 C24 1.511(11) 2_655 ?
O1 C25 1.272(5) . ?
O2 C25 1.245(6) . ?
O3 C28 1.265(6) . ?
O4 C28 1.257(6) . ?
C25 C26 1.492(7) . ?
C26 C27 1.313(7) . ?
C27 C28 1.481(7) . ?
N5 O52 1.207(6) . ?
N5 O53 1.230(7) . ?
N5 O51 1.247(7) . ?
O3W O3W 1.46(3) 2_655 ?

loop_
_geom_torsion_atom_site_label_1
_geom_torsion_atom_site_label_2
_geom_torsion_atom_site_label_3
_geom_torsion_atom_site_label_4
_geom_torsion
_geom_torsion_site_symmetry_1
_geom_torsion_site_symmetry_2
_geom_torsion_site_symmetry_3
_geom_torsion_site_symmetry_4
_geom_torsion_publ_flag
O2 Ni2 N1 C1 -30.3(4) . . . . ?
O1W Ni2 N1 C1 63.2(4) . . . . ?
N2 Ni2 N1 C1 -119.7(4) . . . . ?
N3 Ni2 N1 C1 -119(3) . . . . ?
O2W Ni2 N1 C1 145.8(4) . . . . ?
O2 Ni2 N1 C5 147.8(4) . . . . ?
O1W Ni2 N1 C5 -118.7(4) . . . . ?
N2 Ni2 N1 C5 58.4(4) . . . . ?
N3 Ni2 N1 C5 59(3) . . . . ?
O2W Ni2 N1 C5 -36.2(4) . . . . ?
O2 Ni2 N2 C10 166.1(4) . . . . ?
O1W Ni2 N2 C10 -64.5(19) . . . . ?
N3 Ni2 N2 C10 79.9(4) . . . . ?
N1 Ni2 N2 C10 -100.1(4) . . . . ?
O2W Ni2 N2 C10 -13.5(4) . . . . ?
O2 Ni2 N2 C6 -25.7(4) . . . . ?
O1W Ni2 N2 C6 103.8(18) . . . . ?
N3 Ni2 N2 C6 -111.8(4) . . . . ?
N1 Ni2 N2 C6 68.1(4) . . . . ?
O2W Ni2 N2 C6 154.7(4) . . . . ?
O2 Ni2 N3 C15 132.8(4) . . . . ?
O1W Ni2 N3 C15 39.5(4) . . . . ?
N2 Ni2 N3 C15 -137.6(4) . . . . ?
N1 Ni2 N3 C15 -139(3) . . . . ?
O2W Ni2 N3 C15 -43.2(4) . . . . ?
O2 Ni2 N3 C11 -52.5(4) . . . . ?
O1W Ni2 N3 C11 -145.8(4) . . . . ?
N2 Ni2 N3 C11 37.1(4) . . . . ?
N1 Ni2 N3 C11 36(3) . . . . ?
O2W Ni2 N3 C11 131.5(4) . . . . ?
C5 N1 C1 C2 3.3(8) . . . . ?
Ni2 N1 C1 C2 -178.6(4) . . . . ?
N1 C1 C2 C3 -1.6(9) . . . . ?
C1 C2 C3 C4 -1.3(9) . . . . ?
C1 C2 C3 C21 178.9(5) . . . . ?
C2 C3 C4 C5 2.3(9) . . . . ?
C21 C3 C4 C5 -177.8(5) . . . . ?
C1 N1 C5 C4 -2.2(8) . . . . ?
Ni2 N1 C5 C4 179.6(5) . . . . ?
C3 C4 C5 N1 -0.6(10) . . . . ?
C10 N2 C6 C7 0.4(8) . . . . ?
Ni2 N2 C6 C7 -168.9(4) . . . . ?
N2 C6 C7 C8 2.3(8) . . . . ?
C6 C7 C8 C9 -3.8(8) . . . . ?
C6 C7 C8 C22 174.7(5) . . . . ?
C7 C8 C9 C10 2.8(8) . . . . ?
C22 C8 C9 C10 -175.7(5) . . . . ?
C6 N2 C10 C9 -1.5(8) . . . . ?
Ni2 N2 C10 C9 167.2(5) . . . . ?
C8 C9 C10 N2 -0.1(9) . . . . ?
C15 N3 C11 C12 0.2(8) . . . . ?
Ni2 N3 C11 C12 -174.9(4) . . . . ?
N3 C11 C12 C13 1.2(9) . . . . ?
C11 C12 C13 C14 -2.0(8) . . . . ?
C11 C12 C13 C23 175.7(5) . . . . ?
C12 C13 C14 C15 1.6(8) . . . . ?
C23 C13 C14 C15 -176.2(5) . . . . ?
C11 N3 C15 C14 -0.7(8) . . . . ?
Ni2 N3 C15 C14 174.3(4) . . . . ?
C13 C14 C15 N3 -0.3(9) . . . . ?
C4 C3 C21 C21 -93.6(8) . . . 7 ?
C2 C3 C21 C21 86.2(9) . . . 7 ?
C7 C8 C22 C23 -79.5(7) . . . 4_545 ?
C9 C8 C22 C23 98.9(6) . . . 4_545 ?
C12 C13 C23 C22 -104.7(6) . . . 4 ?
C14 C13 C23 C22 73.0(7) . . . 4 ?
O1 Ni1 N4 C20 -140.9(4) 5_666 . . . ?
O1 Ni1 N4 C20 39.1(4) . . . . ?
O4 Ni1 N4 C20 -49.3(4) 5_666 . . . ?
O4 Ni1 N4 C20 130.7(4) . . . . ?
N4 Ni1 N4 C20 103(100) 5_666 . . . ?
O1 Ni1 N4 C16 38.8(4) 5_666 . . . ?
O1 Ni1 N4 C16 -141.2(4) . . . . ?
O4 Ni1 N4 C16 130.3(4) 5_666 . . . ?
O4 Ni1 N4 C16 -49.7(4) . . . . ?
N4 Ni1 N4 C16 -77(100) 5_666 . . . ?
C20 N4 C16 C17 2.5(7) . . . . ?
Ni1 N4 C16 C17 -177.1(4) . . . . ?
N4 C16 C17 C18 -2.8(9) . . . . ?
C16 C17 C18 C19 0.0(8) . . . . ?
C16 C17 C18 C24 179.1(5) . . . . ?
C17 C18 C19 C20 2.6(8) . . . . ?
C24 C18 C19 C20 -176.6(5) . . . . ?
C16 N4 C20 C19 0.3(7) . . . . ?
Ni1 N4 C20 C19 -180.0(4) . . . . ?
C18 C19 C20 N4 -2.9(8) . . . . ?
C17 C18 C24 C24 -89.6(8) . . . 2_655 ?
C19 C18 C24 C24 89.5(8) . . . 2_655 ?
O1 Ni1 O1 C25 49(100) 5_666 . . . ?
O4 Ni1 O1 C25 -124.8(4) 5_666 . . . ?
O4 Ni1 O1 C25 55.2(4) . . . . ?
N4 Ni1 O1 C25 142.6(4) . . . . ?
N4 Ni1 O1 C25 -37.4(4) 5_666 . . . ?
O1W Ni2 O2 C25 5.0(4) . . . . ?
N2 Ni2 O2 C25 -178.9(4) . . . . ?
N3 Ni2 O2 C25 -87.1(4) . . . . ?
N1 Ni2 O2 C25 95.8(4) . . . . ?
O2W Ni2 O2 C25 -4(2) . . . . ?
O1 Ni1 O4 C28 158.5(5) 5_666 . . . ?
O1 Ni1 O4 C28 -21.5(5) . . . . ?
O4 Ni1 O4 C28 -34(100) 5_666 . . . ?
N4 Ni1 O4 C28 -108.9(5) . . . . ?
N4 Ni1 O4 C28 71.1(5) 5_666 . . . ?
Ni2 O2 C25 O1 -26.1(7) . . . . ?
Ni2 O2 C25 C26 154.5(4) . . . . ?
Ni1 O1 C25 O2 156.4(3) . . . . ?
Ni1 O1 C25 C26 -24.1(7) . . . . ?
O2 C25 C26 C27 154.9(6) . . . . ?
O1 C25 C26 C27 -24.6(9) . . . . ?
C25 C26 C27 C28 -3.4(11) . . . . ?
Ni1 O4 C28 O3 152.9(4) . . . . ?
Ni1 O4 C28 C27 -30.0(8) . . . . ?
C26 C27 C28 O4 54.8(9) . . . . ?
C26 C27 C28 O3 -127.9(7) . . . . ?
C3 C21 C21 C3 180.0 . . 7 7 ?
C8 C22 C23 C13 69.9(6) . . 4_545 4_545 ?
C13 C23 C22 C8 69.9(6) . . 4 4 ?
C18 C24 C24 C18 -63.0(11) . . 2_655 2_655 ?
